data_7246908
loop_
_publ_author_name
'Thu\'ery, Pierre'
'Atoini, Youssef'
'Harrowfield, Jack'

_publ_section_title
;
 Triple-armed aliphatic tricarboxylic acids as sources of ligands for
 uranyl ion: influence of bridgehead functionalization
;
_journal_issue 27
_journal_name_full CrystEngComm
_journal_page_first 3904
_journal_page_last 3915
_journal_paper_doi 10.1039/D3CE00526G
_journal_volume 25
_journal_year 2023
_chemical_absolute_configuration ad
_chemical_formula_sum 'C40 H46 Cu N6 O23 U2'
_chemical_formula_weight 1518.43
_space_group_crystal_system monoclinic
_space_group_IT_number 9
_space_group_name_Hall 'C -2yc'
_space_group_name_H-M_alt 'C 1 c 1'
_atom_sites_solution_hydrogens mixed
_audit_update_record
;
2023-05-23 deposited with the CCDC.	2023-06-21 downloaded from the CCDC.
;
_cell_angle_alpha 90
_cell_angle_beta 103.131(2)
_cell_angle_gamma 90
_cell_formula_units_Z 4
_cell_length_a 12.4847(7)
_cell_length_b 17.0888(11)
_cell_length_c 23.5455(16)
_cell_measurement_reflns_used 9936
_cell_measurement_temperature 100(2)
_cell_measurement_theta_max 30.5395
_cell_measurement_theta_min 2.5439
_cell_volume 4892.1(5)
_computing_cell_refinement 'SAINT V8.40B (Bruker AXS LLC, 2019)'
_computing_data_collection 'Bruker Instrument Service vV6.2.16'
_computing_data_reduction 'SAINT V8.40B (Bruker AXS LLC, 2019)'
_computing_molecular_graphics 'shelXle (C.B. Huebschle, rev 1328)'
_computing_structure_refinement 'SHELXL-2019/1 (Sheldrick, 2019)'
_computing_structure_solution 'XT, VERSION 2018/2'
_diffrn_ambient_temperature 100(2)
_diffrn_detector_area_resol_mean 7.41
_diffrn_detector_type 'Bruker PHOTON III area detector'
_diffrn_measured_fraction_theta_full 0.997
_diffrn_measured_fraction_theta_max 0.997
_diffrn_measurement_device 'Kappa diffractometer'
_diffrn_measurement_device_type 'Bruker D8 Quest'
_diffrn_measurement_method '\f and \w scans'
_diffrn_radiation_monochromator 'multilayer mirror optics'
_diffrn_radiation_type MoK\a
_diffrn_radiation_wavelength 0.71073
_diffrn_reflns_av_R_equivalents 0.0584
_diffrn_reflns_av_unetI/netI 0.0456
_diffrn_reflns_limit_h_max 15
_diffrn_reflns_limit_h_min -15
_diffrn_reflns_limit_k_max 20
_diffrn_reflns_limit_k_min -20
_diffrn_reflns_limit_l_max 28
_diffrn_reflns_limit_l_min -28
_diffrn_reflns_number 39817
_diffrn_reflns_theta_full 25.68
_diffrn_reflns_theta_max 25.68
_diffrn_reflns_theta_min 2.06
_diffrn_source 'microfocus sealed X-ray tube'
_diffrn_source_current 1.4
_diffrn_source_type 'Incoatec I\ms 70 W'
_diffrn_source_voltage 50
_exptl_absorpt_coefficient_mu 7.125
_exptl_absorpt_correction_T_max 0.75
_exptl_absorpt_correction_T_min 0.56
_exptl_absorpt_correction_type multi-scan
_exptl_absorpt_process_details
;
Krause, L., Herbst-Irmer, R., Sheldrick, G. M., Stalke, D. (2015).
"Comparison of silver and molybdenum microfocus X-ray sources for
single-crystal structure determination"
J. Appl. Cryst. 48, 3-10.
doi:10.1107/S1600576714022985
;
_exptl_crystal_colour 'translucent intense blue-purple'
_exptl_crystal_density_diffrn 2.062
_exptl_crystal_density_method 'not measured'
_exptl_crystal_description irregular
_exptl_crystal_F_000 2900
_exptl_crystal_size_max 0.093
_exptl_crystal_size_mid 0.065
_exptl_crystal_size_min 0.045
_refine_diff_density_max 0.741
_refine_diff_density_min -0.504
_refine_ls_abs_structure_details
;
Determined from the refined Flack parameter.
;
_refine_ls_abs_structure_Flack -0.003(7)
_refine_ls_extinction_method none
_refine_ls_goodness_of_fit_ref 1.044
_refine_ls_hydrogen_treatment constr
_refine_ls_matrix_type full
_refine_ls_number_parameters 650
_refine_ls_number_reflns 8866
_refine_ls_number_restraints 20
_refine_ls_restrained_S_all 1.043
_refine_ls_R_factor_all 0.0296
_refine_ls_R_factor_gt 0.0292
_refine_ls_shift/su_max 0.001
_refine_ls_shift/su_mean 0.000
_refine_ls_structure_factor_coef Fsqd
_refine_ls_weighting_details 'w=1/[\s^2^(Fo^2^)+(0.0412P)^2^+7.1661P] where P=(Fo^2^+2Fc^2^)/3'
_refine_ls_weighting_scheme calc
_refine_ls_wR_factor_gt 0.0704
_refine_ls_wR_factor_ref 0.0706
_reflns_number_gt 8727
_reflns_number_total 8866
_reflns_threshold_expression 'I > 2\s(I)'
_cod_data_source_file d3ce00526g1.cif
_cod_data_source_block 5
_cod_depositor_comments
;
The following automatic conversions were performed:

data item '_exptl_absorpt_correction_type' value 'Multi-Scan' was
changed to 'multi-scan' in accordance with the
/home/data/users/saulius/crontab/automatic-downloads/rss-feeds/RSC/lib/dictionaries/cif_core.dic
dictionary named 'cif_core.dic' version 2.4.2 last updated on
2011-04-26.

Automatic conversion script
Id: cif_fix_values 8170 2020-07-09 18:12:32Z antanas 

 Adding full bibliography for 7246903--7246909.cif.
;
_cod_database_code 7246908

loop_
_space_group_symop_operation_xyz
'x, y, z'
'x, -y, z+1/2'
'x+1/2, y+1/2, z'
'x+1/2, -y+1/2, z+1/2'

loop_
_atom_site_type_symbol
_atom_site_label
_atom_site_fract_x
_atom_site_fract_y
_atom_site_fract_z
_atom_site_U_iso_or_equiv
_atom_site_adp_type
_atom_site_calc_flag
_atom_site_refinement_flags_adp
_atom_site_refinement_flags_occupancy
_atom_site_refinement_flags_posn
_atom_site_occupancy
_atom_site_disorder_assembly
_atom_site_disorder_group
U U1 0.59182(2) 0.26627(2) 0.52349(2) 0.02508(9) Uani d . . . 1 . .
U U2 0.24769(2) 0.44100(2) 0.35616(2) 0.02450(9) Uani d . . . 1 . .
Cu Cu1 0.62113(9) 0.47628(6) 0.60670(5) 0.0299(2) Uani d . . . 1 . .
O O1 0.6178(6) 0.2327(4) 0.5967(3) 0.0336(15) Uani d . . . 1 . .
O O2 0.5618(6) 0.3000(4) 0.4503(3) 0.0333(14) Uani d . . . 1 . .
O O3 0.3001(6) 0.4362(4) 0.4329(3) 0.0328(16) Uani d . . . 1 . .
O O4 0.1953(6) 0.4469(4) 0.2796(3) 0.0370(17) Uani d . . . 1 . .
O O5 0.7121(5) 0.3768(4) 0.5593(3) 0.0365(15) Uani d . . . 1 . .
O O6 0.7904(7) 0.2813(5) 0.5232(4) 0.0382(18) Uani d . . . 1 . .
O O7 1.1712(6) 0.6434(4) 0.5008(3) 0.0347(15) Uani d . . . 1 . .
O O8 0.9941(5) 0.6429(4) 0.4921(3) 0.0331(14) Uani d . . . 1 . .
O O9 1.3938(6) 0.2815(5) 0.5257(4) 0.0311(16) Uani d . . . 1 . .
O O10 1.4989(5) 0.3843(4) 0.5517(3) 0.0287(13) Uani d . . . 1 . .
O O11 1.1270(8) 0.3096(5) 0.6389(4) 0.054(2) Uani d . . . 1 . .
O O12 1.1512(8) 0.4306(5) 0.6628(4) 0.054(2) Uani d . . . 1 . .
O O13 0.3240(6) 0.5741(4) 0.3540(4) 0.0374(16) Uani d . . . 1 . .
O O14 0.1583(6) 0.5657(4) 0.3699(3) 0.0351(15) Uani d . . . 1 . .
O O15 0.5521(7) 0.9282(5) 0.3644(4) 0.0345(18) Uani d . . . 1 . .
O O16 0.6416(5) 0.8189(4) 0.3574(3) 0.0357(15) Uani d . . . 1 . .
O O17 -0.1492(5) 0.8271(4) 0.3380(3) 0.0347(15) Uani d . . . 1 . .
O O18 -0.0641(7) 0.9381(4) 0.3419(4) 0.0301(18) Uani d . . . 1 . .
O O19 0.1726(9) 0.9134(7) 0.2382(5) 0.073(3) Uani d . . . 1 . .
O O20 0.2583(8) 0.8124(5) 0.2178(3) 0.054(2) Uani d . . . 1 . .
O O21 0.9341(8) 0.3115(7) 0.6958(5) 0.070(3) Uani d . . D 1 . .
H H21A 0.987706 0.306066 0.679614 0.105000 Uiso d U . DR 1 . .
H H21B 0.924068 0.358811 0.699152 0.105000 Uiso d U . DR 1 . .
O O22 0.3430(7) 0.1730(5) 0.3796(3) 0.0474(18) Uani d . . D 1 . .
H H22A 0.385906 0.173428 0.412803 0.071000 Uiso d U . DR 1 . .
H H22B 0.375491 0.147664 0.357686 0.071000 Uiso d U . DR 1 . .
O O23 0.4436(8) 0.1033(7) 0.2978(4) 0.066(3) Uani d . . . 1 . .
N N1 1.1300(7) 0.3782(5) 0.6268(4) 0.0364(18) Uani d . . . 1 . .
N N2 0.2185(6) 0.8510(5) 0.2510(4) 0.0372(18) Uani d . . . 1 . .
N N3 0.7745(6) 0.5242(4) 0.6363(3) 0.0290(15) Uani d . . . 1 . .
N N4 0.6267(7) 0.5378(5) 0.5375(3) 0.0302(16) Uani d . . . 1 . .
N N5 0.6136(6) 0.4135(5) 0.6753(3) 0.0310(16) Uani d . . . 1 . .
N N6 0.4924(6) 0.5344(5) 0.6310(3) 0.0322(16) Uani d . . . 1 . .
C C1 1.1066(7) 0.3997(6) 0.5608(4) 0.030(2) Uani d U . . 1 . .
C C2 0.9947(7) 0.3615(6) 0.5343(4) 0.0316(19) Uani d . . . 1 . .
H H2A 0.978606 0.367815 0.491364 0.038000 Uiso calc U . R 1 . .
H H2B 0.999645 0.304748 0.542873 0.038000 Uiso calc U . R 1 . .
C C3 0.9000(8) 0.3960(6) 0.5571(5) 0.035(2) Uani d . . . 1 . .
H H3A 0.925032 0.403377 0.599768 0.042000 Uiso calc U . R 1 . .
H H3B 0.882520 0.448360 0.539429 0.042000 Uiso calc U . R 1 . .
C C4 0.7962(7) 0.3481(5) 0.5454(4) 0.0300(18) Uani d . . . 1 . .
C C5 1.1055(8) 0.4889(6) 0.5559(4) 0.029(2) Uani d . . . 1 . .
H H5A 1.177545 0.509522 0.577198 0.035000 Uiso calc U . R 1 . .
H H5B 1.048508 0.510021 0.574906 0.035000 Uiso calc U . R 1 . .
C C6 1.0824(9) 0.5177(6) 0.4928(5) 0.036(2) Uani d . . . 1 . .
H H6A 1.140169 0.498748 0.473490 0.043000 Uiso calc U . R 1 . .
H H6B 1.010422 0.497838 0.470831 0.043000 Uiso calc U . R 1 . .
C C7 1.0818(8) 0.6060(5) 0.4942(4) 0.0273(18) Uani d . . . 1 . .
C C8 1.1992(7) 0.3596(5) 0.5372(4) 0.0283(18) Uani d U . . 1 . .
H H8A 1.199832 0.303048 0.546331 0.034000 Uiso calc U . R 1 . .
H H8B 1.182499 0.365137 0.494242 0.034000 Uiso calc U . R 1 . .
C C9 1.3126(7) 0.3931(6) 0.5623(4) 0.0302(18) Uani d . . . 1 . .
H H9A 1.313613 0.448332 0.549705 0.036000 Uiso calc U . R 1 . .
H H9B 1.325488 0.392870 0.605362 0.036000 Uiso calc U . R 1 . .
C C10 1.4063(7) 0.3506(5) 0.5452(4) 0.0286(18) Uani d . . . 1 . .
C C11 0.2328(7) 0.8213(5) 0.3147(4) 0.0278(18) Uani d . . . 1 . .
C C12 0.2289(8) 0.7323(5) 0.3121(4) 0.0288(19) Uani d . . . 1 . .
H H12A 0.290147 0.713207 0.295498 0.035000 Uiso calc U . R 1 . .
H H12B 0.159169 0.715853 0.285633 0.035000 Uiso calc U . R 1 . .
C C13 0.2373(8) 0.6941(5) 0.3717(4) 0.0299(19) Uani d . . . 1 . .
H H13A 0.305213 0.711861 0.399132 0.036000 Uiso calc U . R 1 . .
H H13B 0.173558 0.709689 0.387555 0.036000 Uiso calc U . R 1 . .
C C14 0.2394(8) 0.6066(6) 0.3653(4) 0.032(2) Uani d . . . 1 . .
C C15 0.3448(7) 0.8547(6) 0.3478(4) 0.032(2) Uani d . . . 1 . .
H H15A 0.348909 0.910423 0.337083 0.039000 Uiso calc U . R 1 . .
H H15B 0.348175 0.852319 0.390149 0.039000 Uiso calc U . R 1 . .
C C16 0.4454(7) 0.8118(6) 0.3356(5) 0.035(2) Uani d . . . 1 . .
H H16A 0.452606 0.760670 0.355838 0.042000 Uiso calc U . R 1 . .
H H16B 0.432371 0.801399 0.293223 0.042000 Uiso calc U . R 1 . .
C C17 0.5523(7) 0.8558(6) 0.3546(4) 0.0316(19) Uani d . . . 1 . .
C C18 0.1415(7) 0.8582(6) 0.3396(4) 0.0293(18) Uani d . . . 1 . .
H H18A 0.140197 0.915236 0.332307 0.035000 Uiso calc U . R 1 . .
H H18B 0.158929 0.850164 0.382376 0.035000 Uiso calc U . R 1 . .
C C19 0.0267(7) 0.8245(6) 0.3136(4) 0.0317(19) Uani d . . . 1 . .
H H19A 0.012347 0.827531 0.270566 0.038000 Uiso calc U . R 1 . .
H H19B 0.025803 0.768519 0.324433 0.038000 Uiso calc U . R 1 . .
C C20 -0.0637(7) 0.8662(6) 0.3338(4) 0.0281(18) Uani d . . . 1 . .
C C21 0.8462(8) 0.5114(6) 0.6861(4) 0.033(2) Uani d . . . 1 . .
H H21 0.829121 0.472916 0.711843 0.040000 Uiso calc U . R 1 . .
C C22 0.9446(9) 0.5511(7) 0.7026(5) 0.040(2) Uani d . . . 1 . .
H H22 0.995164 0.539583 0.738280 0.048000 Uiso calc U . R 1 . .
C C23 0.9673(8) 0.6086(7) 0.6653(4) 0.039(2) Uani d . . . 1 . .
H H23 1.034306 0.637127 0.675483 0.047000 Uiso calc U . R 1 . .
C C24 0.8928(8) 0.6246(6) 0.6133(4) 0.034(2) Uani d . . . 1 . .
H H24 0.906552 0.664724 0.587946 0.041000 Uiso calc U . R 1 . .
C C25 0.7965(8) 0.5797(5) 0.5995(4) 0.0296(18) Uani d . . . 1 . .
C C26 0.7150(7) 0.5867(5) 0.5436(4) 0.0291(18) Uani d . . . 1 . .
C C27 0.7265(8) 0.6352(6) 0.4990(4) 0.038(2) Uani d . . . 1 . .
H H27 0.788144 0.669215 0.503966 0.046000 Uiso calc U . R 1 . .
C C28 0.6483(9) 0.6349(7) 0.4463(4) 0.046(2) Uani d . . . 1 . .
H H28 0.655398 0.668428 0.415229 0.055000 Uiso calc U . R 1 . .
C C29 0.5602(10) 0.5845(8) 0.4407(5) 0.049(3) Uani d . . . 1 . .
H H29 0.506167 0.582002 0.405058 0.059000 Uiso calc U . R 1 . .
C C30 0.5510(8) 0.5376(7) 0.4874(4) 0.037(2) Uani d . . . 1 . .
H H30 0.488855 0.504262 0.483553 0.045000 Uiso calc U . R 1 . .
C C31 0.6807(8) 0.3538(6) 0.6952(4) 0.035(2) Uani d . . . 1 . .
H H31 0.733955 0.338775 0.674247 0.042000 Uiso calc U . R 1 . .
C C32 0.6754(9) 0.3129(6) 0.7454(5) 0.042(2) Uani d . . . 1 . .
H H32 0.722968 0.269964 0.758355 0.051000 Uiso calc U . R 1 . .
C C33 0.5981(9) 0.3367(7) 0.7763(4) 0.045(2) Uani d . . . 1 . .
H H33 0.594247 0.311222 0.811664 0.054000 Uiso calc U . R 1 . .
C C34 0.5269(9) 0.3977(7) 0.7553(4) 0.042(2) Uani d . . . 1 . .
H H34 0.472575 0.413675 0.775296 0.050000 Uiso calc U . R 1 . .
C C35 0.5368(8) 0.4347(6) 0.7044(4) 0.034(2) Uani d . . . 1 . .
C C36 0.4664(8) 0.5027(6) 0.6786(4) 0.0325(19) Uani d . . . 1 . .
C C37 0.3809(9) 0.5315(7) 0.7011(5) 0.041(2) Uani d . . . 1 . .
H H37 0.360592 0.506294 0.733013 0.049000 Uiso calc U . R 1 . .
C C38 0.3254(9) 0.5978(8) 0.6762(5) 0.049(3) Uani d . . . 1 . .
H H38 0.267875 0.619691 0.691521 0.058000 Uiso calc U . R 1 . .
C C39 0.3554(9) 0.6315(7) 0.6286(5) 0.045(2) Uani d . . . 1 . .
H H39 0.319263 0.677334 0.611132 0.054000 Uiso calc U . R 1 . .
C C40 0.4380(9) 0.5980(6) 0.6069(5) 0.041(2) Uani d . . . 1 . .
H H40 0.456982 0.620817 0.573717 0.049000 Uiso calc U . R 1 . .

loop_
_atom_site_aniso_label
_atom_site_aniso_U_11
_atom_site_aniso_U_22
_atom_site_aniso_U_33
_atom_site_aniso_U_12
_atom_site_aniso_U_13
_atom_site_aniso_U_23
U1 0.02320(15) 0.02349(15) 0.02947(16) -0.00039(12) 0.00792(11) -0.00048(13)
U2 0.02051(14) 0.02378(15) 0.02951(16) -0.00016(11) 0.00630(11) 0.00010(12)
Cu1 0.0320(6) 0.0289(6) 0.0289(5) -0.0019(4) 0.0069(4) 0.0052(4)
O1 0.031(3) 0.039(4) 0.030(3) 0.002(3) 0.006(3) 0.000(3)
O2 0.036(3) 0.031(4) 0.034(3) 0.003(3) 0.009(3) 0.003(3)
O3 0.030(4) 0.035(4) 0.033(4) -0.003(3) 0.008(3) -0.001(3)
O4 0.026(4) 0.050(5) 0.033(4) 0.005(3) 0.005(3) 0.002(3)
O5 0.030(3) 0.031(3) 0.050(4) 0.000(3) 0.011(3) -0.008(3)
O6 0.030(4) 0.033(4) 0.054(5) 0.002(3) 0.013(3) -0.007(4)
O7 0.031(3) 0.031(3) 0.045(4) 0.001(3) 0.015(3) -0.001(3)
O8 0.030(3) 0.031(3) 0.039(3) -0.001(3) 0.009(3) -0.005(3)
O9 0.025(4) 0.027(3) 0.042(4) 0.005(3) 0.009(3) 0.000(3)
O10 0.022(3) 0.027(3) 0.038(3) 0.000(2) 0.007(2) -0.001(3)
O11 0.069(5) 0.043(5) 0.049(4) 0.012(4) 0.016(4) 0.014(4)
O12 0.069(6) 0.057(5) 0.036(4) -0.010(4) 0.010(4) -0.005(4)
O13 0.028(3) 0.028(3) 0.059(5) 0.001(3) 0.015(3) 0.004(3)
O14 0.031(4) 0.028(3) 0.049(4) 0.000(3) 0.013(3) 0.001(3)
O15 0.026(4) 0.026(3) 0.056(5) -0.003(3) 0.018(3) -0.005(3)
O16 0.023(3) 0.031(3) 0.054(4) -0.001(3) 0.012(3) -0.006(3)
O17 0.028(3) 0.032(4) 0.045(4) -0.004(3) 0.012(3) 0.000(3)
O18 0.022(4) 0.028(4) 0.039(4) -0.001(2) 0.003(3) 0.001(3)
O19 0.069(6) 0.079(7) 0.080(6) 0.035(5) 0.040(5) 0.048(6)
O20 0.082(6) 0.046(5) 0.038(4) -0.009(4) 0.020(4) -0.001(3)
O21 0.062(6) 0.071(6) 0.083(7) 0.015(5) 0.028(5) 0.011(6)
O22 0.050(4) 0.048(4) 0.042(4) 0.000(3) 0.007(3) 0.002(3)
O23 0.056(5) 0.086(7) 0.052(5) 0.020(5) 0.001(4) -0.012(5)
N1 0.027(4) 0.043(5) 0.041(4) 0.003(3) 0.012(3) 0.003(4)
N2 0.029(4) 0.044(5) 0.039(4) 0.002(4) 0.009(3) 0.010(4)
N3 0.034(4) 0.024(4) 0.029(3) 0.004(3) 0.008(3) -0.005(3)
N4 0.036(4) 0.025(4) 0.029(4) 0.001(3) 0.005(3) 0.008(3)
N5 0.035(4) 0.030(4) 0.027(4) -0.004(3) 0.005(3) 0.002(3)
N6 0.033(4) 0.029(4) 0.033(4) -0.005(3) 0.002(3) 0.001(3)
C1 0.026(4) 0.029(5) 0.038(5) 0.000(3) 0.012(4) 0.000(4)
C2 0.026(4) 0.029(5) 0.042(5) -0.005(4) 0.012(4) -0.002(4)
C3 0.030(5) 0.031(5) 0.045(5) -0.005(4) 0.010(4) -0.005(4)
C4 0.021(4) 0.033(5) 0.038(5) -0.003(3) 0.009(3) -0.003(4)
C5 0.025(4) 0.029(5) 0.035(5) 0.003(4) 0.008(4) -0.004(4)
C6 0.042(5) 0.028(5) 0.039(5) -0.006(4) 0.013(4) -0.005(4)
C7 0.030(5) 0.028(5) 0.023(4) -0.003(3) 0.005(3) -0.004(3)
C8 0.026(4) 0.026(4) 0.035(4) 0.001(3) 0.013(3) -0.003(3)
C9 0.026(4) 0.032(5) 0.034(5) 0.003(4) 0.008(4) 0.000(4)
C10 0.028(4) 0.027(4) 0.031(4) 0.002(4) 0.007(3) 0.001(4)
C11 0.023(4) 0.030(5) 0.032(4) 0.000(3) 0.008(3) 0.001(4)
C12 0.026(5) 0.029(5) 0.031(5) 0.000(3) 0.008(4) -0.001(4)
C13 0.028(4) 0.027(5) 0.038(5) 0.004(4) 0.015(4) 0.000(4)
C14 0.029(4) 0.034(5) 0.032(5) -0.004(4) 0.006(4) -0.001(4)
C15 0.024(4) 0.027(4) 0.047(5) 0.003(4) 0.010(4) -0.005(4)
C16 0.025(4) 0.033(5) 0.047(5) 0.001(4) 0.011(4) -0.002(4)
C17 0.027(4) 0.030(5) 0.041(5) -0.005(4) 0.014(4) -0.003(4)
C18 0.022(4) 0.026(4) 0.040(5) -0.002(3) 0.007(4) -0.002(4)
C19 0.022(4) 0.032(5) 0.042(5) -0.002(4) 0.012(4) -0.007(4)
C20 0.018(4) 0.034(5) 0.031(4) 0.003(3) 0.003(3) 0.002(4)
C21 0.035(5) 0.032(5) 0.033(5) 0.010(4) 0.012(4) -0.001(4)
C22 0.034(5) 0.049(6) 0.035(5) 0.006(4) 0.003(4) -0.002(4)
C23 0.030(5) 0.056(7) 0.032(5) -0.004(4) 0.004(4) -0.007(4)
C24 0.033(5) 0.040(5) 0.033(4) -0.004(4) 0.014(4) 0.000(4)
C25 0.033(5) 0.029(4) 0.028(4) 0.003(4) 0.010(4) 0.000(4)
C26 0.024(4) 0.028(4) 0.037(5) -0.001(3) 0.011(4) 0.000(4)
C27 0.031(5) 0.042(6) 0.037(5) -0.008(4) 0.001(4) 0.008(4)
C28 0.047(6) 0.053(7) 0.035(5) -0.009(5) 0.005(4) 0.012(5)
C29 0.041(6) 0.065(7) 0.038(5) -0.012(5) 0.001(5) 0.009(5)
C30 0.028(5) 0.044(6) 0.037(5) -0.006(4) 0.001(4) 0.002(4)
C31 0.039(5) 0.030(5) 0.034(5) -0.007(4) 0.003(4) 0.002(4)
C32 0.050(6) 0.029(5) 0.042(5) -0.004(4) -0.003(4) 0.003(4)
C33 0.054(6) 0.044(6) 0.037(5) -0.008(5) 0.008(5) 0.012(4)
C34 0.046(6) 0.051(6) 0.031(5) -0.011(5) 0.013(4) 0.004(4)
C35 0.035(5) 0.037(5) 0.029(5) -0.006(4) 0.005(4) 0.001(4)
C36 0.036(5) 0.032(5) 0.029(4) -0.006(4) 0.006(4) -0.003(4)
C37 0.039(6) 0.049(6) 0.035(5) -0.006(5) 0.009(4) -0.007(5)
C38 0.032(5) 0.062(8) 0.052(6) 0.006(5) 0.008(5) -0.012(5)
C39 0.039(6) 0.043(6) 0.049(6) 0.004(4) 0.001(5) -0.005(5)
C40 0.040(5) 0.034(5) 0.045(5) -0.002(4) 0.004(4) 0.004(4)

loop_
_atom_type_symbol
_atom_type_description
_atom_type_scat_dispersion_real
_atom_type_scat_dispersion_imag
_atom_type_scat_source
C C 0.0033 0.0016 'International Tables Vol C Tables 4.2.6.8 and 6.1.1.4'
H H 0.0000 0.0000 'International Tables Vol C Tables 4.2.6.8 and 6.1.1.4'
Cu Cu 0.3201 1.2651 'International Tables Vol C Tables 4.2.6.8 and 6.1.1.4'
N N 0.0061 0.0033 'International Tables Vol C Tables 4.2.6.8 and 6.1.1.4'
O O 0.0106 0.0060 'International Tables Vol C Tables 4.2.6.8 and 6.1.1.4'
U U -9.6767 9.6646 'International Tables Vol C Tables 4.2.6.8 and 6.1.1.4'

loop_
_geom_angle_atom_site_label_1
_geom_angle_atom_site_label_2
_geom_angle_atom_site_label_3
_geom_angle_site_symmetry_1
_geom_angle_site_symmetry_3
_geom_angle
_geom_angle_publ_flag
O2 U1 O1 . . 178.4(3) ?
O2 U1 O7 . 3_445 94.2(3) ?
O1 U1 O7 . 3_445 86.6(3) ?
O2 U1 O5 . . 93.5(3) ?
O1 U1 O5 . . 87.2(3) ?
O7 U1 O5 3_445 . 119.6(2) ?
O2 U1 O8 . 3_445 90.4(3) ?
O1 U1 O8 . 3_445 89.1(3) ?
O7 U1 O8 3_445 3_445 52.7(2) ?
O5 U1 O8 . 3_445 171.8(2) ?
O2 U1 O10 . 1_455 89.3(3) ?
O1 U1 O10 . 1_455 89.8(3) ?
O7 U1 O10 3_445 1_455 174.3(2) ?
O5 U1 O10 . 1_455 64.4(2) ?
O8 U1 O10 3_445 1_455 122.9(2) ?
O2 U1 O6 . . 87.4(3) ?
O1 U1 O6 . . 94.2(3) ?
O7 U1 O6 3_445 . 68.5(3) ?
O5 U1 O6 . . 52.2(2) ?
O8 U1 O6 3_445 . 120.8(2) ?
O10 U1 O6 1_455 . 116.1(2) ?
O2 U1 O9 . 1_455 89.7(3) ?
O1 U1 O9 . 1_455 88.6(3) ?
O7 U1 O9 3_445 1_455 123.3(2) ?
O5 U1 O9 . 1_455 116.5(2) ?
O8 U1 O9 3_445 1_455 70.7(2) ?
O10 U1 O9 1_455 1_455 52.2(2) ?
O6 U1 O9 . 1_455 168.1(2) ?
O4 U2 O3 . . 179.4(3) ?
O4 U2 O17 . 3_545 87.4(3) ?
O3 U2 O17 . 3_545 93.1(3) ?
O4 U2 O18 . 3_545 90.3(3) ?
O3 U2 O18 . 3_545 89.7(3) ?
O17 U2 O18 3_545 3_545 52.8(2) ?
O4 U2 O14 . . 90.6(3) ?
O3 U2 O14 . . 88.8(3) ?
O17 U2 O14 3_545 . 173.3(2) ?
O18 U2 O14 3_545 . 120.9(2) ?
O4 U2 O13 . . 89.0(3) ?
O3 U2 O13 . . 90.5(3) ?
O17 U2 O13 3_545 . 120.9(2) ?
O18 U2 O13 3_545 . 68.2(2) ?
O14 U2 O13 . . 52.7(2) ?
O4 U2 O16 . 3_445 89.2(3) ?
O3 U2 O16 . 3_445 91.4(3) ?
O17 U2 O16 3_545 3_445 68.4(2) ?
O18 U2 O16 3_545 3_445 121.2(2) ?
O14 U2 O16 . 3_445 117.9(2) ?
O13 U2 O16 . 3_445 170.4(2) ?
O4 U2 O15 . 3_445 86.7(3) ?
O3 U2 O15 . 3_445 93.3(3) ?
O17 U2 O15 3_545 3_445 120.7(2) ?
O18 U2 O15 3_545 3_445 173.0(2) ?
O14 U2 O15 . 3_445 65.5(2) ?
O13 U2 O15 . 3_445 118.0(2) ?
O16 U2 O15 3_445 3_445 52.5(2) ?
N4 Cu1 N5 . . 179.1(3) ?
N4 Cu1 N3 . . 82.0(3) ?
N5 Cu1 N3 . . 98.9(3) ?
N4 Cu1 N6 . . 98.6(3) ?
N5 Cu1 N6 . . 81.3(3) ?
N3 Cu1 N6 . . 115.9(3) ?
N4 Cu1 O10 . 1_455 92.4(3) ?
N5 Cu1 O10 . 1_455 86.7(3) ?
N3 Cu1 O10 . 1_455 152.6(2) ?
N6 Cu1 O10 . 1_455 91.4(3) ?
C4 O5 U1 . . 95.3(5) ?
C4 O6 U1 . . 93.3(6) ?
C7 O7 U1 . 3 94.0(5) ?
C7 O8 U1 . 3 92.8(5) ?
C10 O9 U1 . 1_655 93.6(6) ?
C10 O10 Cu1 . 1_655 145.7(6) ?
C10 O10 U1 . 1_655 93.8(5) ?
Cu1 O10 U1 1_655 1_655 113.7(2) ?
C14 O13 U2 . . 93.2(6) ?
C14 O14 U2 . . 94.1(6) ?
C17 O15 U2 . 3 91.7(6) ?
C17 O16 U2 . 3 92.7(5) ?
C20 O17 U2 . 3_455 94.6(6) ?
C20 O18 U2 . 3_455 94.5(6) ?
H21A O21 H21B . . 107.600000 ?
H22A O22 H22B . . 106.200000 ?
O11 N1 O12 . . 124.2(9) ?
O11 N1 C1 . . 117.0(9) ?
O12 N1 C1 . . 118.8(8) ?
O20 N2 O19 . . 123.7(9) ?
O20 N2 C11 . . 118.1(8) ?
O19 N2 C11 . . 118.1(9) ?
C21 N3 C25 . . 119.3(8) ?
C21 N3 Cu1 . . 128.7(7) ?
C25 N3 Cu1 . . 111.8(6) ?
C30 N4 C26 . . 119.2(8) ?
C30 N4 Cu1 . . 125.8(7) ?
C26 N4 Cu1 . . 115.0(6) ?
C31 N5 C35 . . 119.3(8) ?
C31 N5 Cu1 . . 124.3(7) ?
C35 N5 Cu1 . . 116.4(7) ?
C40 N6 C36 . . 118.9(9) ?
C40 N6 Cu1 . . 128.5(7) ?
C36 N6 Cu1 . . 112.6(6) ?
C5 C1 C2 . . 113.6(8) ?
C5 C1 C8 . . 114.1(7) ?
C2 C1 C8 . . 110.4(7) ?
C5 C1 N1 . . 107.8(7) ?
C2 C1 N1 . . 104.6(7) ?
C8 C1 N1 . . 105.5(7) ?
C3 C2 C1 . . 113.5(8) ?
C3 C2 H2A . . 108.900000 ?
C1 C2 H2A . . 108.900000 ?
C3 C2 H2B . . 108.900000 ?
C1 C2 H2B . . 108.900000 ?
H2A C2 H2B . . 107.700000 ?
C4 C3 C2 . . 115.5(8) ?
C4 C3 H3A . . 108.400000 ?
C2 C3 H3A . . 108.400000 ?
C4 C3 H3B . . 108.400000 ?
C2 C3 H3B . . 108.400000 ?
H3A C3 H3B . . 107.500000 ?
O6 C4 O5 . . 119.2(8) ?
O6 C4 C3 . . 122.6(8) ?
O5 C4 C3 . . 118.2(8) ?
C1 C5 C6 . . 113.0(7) ?
C1 C5 H5A . . 109.000000 ?
C6 C5 H5A . . 109.000000 ?
C1 C5 H5B . . 109.000000 ?
C6 C5 H5B . . 109.000000 ?
H5A C5 H5B . . 107.800000 ?
C7 C6 C5 . . 107.5(7) ?
C7 C6 H6A . . 110.200000 ?
C5 C6 H6A . . 110.200000 ?
C7 C6 H6B . . 110.200000 ?
C5 C6 H6B . . 110.200000 ?
H6A C6 H6B . . 108.500000 ?
O8 C7 O7 . . 119.3(8) ?
O8 C7 C6 . . 120.7(8) ?
O7 C7 C6 . . 119.9(8) ?
C9 C8 C1 . . 113.6(7) ?
C9 C8 H8A . . 108.800000 ?
C1 C8 H8A . . 108.800000 ?
C9 C8 H8B . . 108.800000 ?
C1 C8 H8B . . 108.800000 ?
H8A C8 H8B . . 107.700000 ?
C10 C9 C8 . . 115.2(8) ?
C10 C9 H9A . . 108.500000 ?
C8 C9 H9A . . 108.500000 ?
C10 C9 H9B . . 108.500000 ?
C8 C9 H9B . . 108.500000 ?
H9A C9 H9B . . 107.500000 ?
O9 C10 O10 . . 120.1(8) ?
O9 C10 C9 . . 120.5(8) ?
O10 C10 C9 . . 119.3(8) ?
O9 C10 U1 . 1_655 60.3(5) ?
O10 C10 U1 . 1_655 60.0(4) ?
C9 C10 U1 . 1_655 174.9(6) ?
C12 C11 C18 . . 113.9(7) ?
C12 C11 C15 . . 113.9(8) ?
C18 C11 C15 . . 108.8(7) ?
C12 C11 N2 . . 107.0(7) ?
C18 C11 N2 . . 107.6(7) ?
C15 C11 N2 . . 105.0(7) ?
C11 C12 C13 . . 113.3(8) ?
C11 C12 H12A . . 108.900000 ?
C13 C12 H12A . . 108.900000 ?
C11 C12 H12B . . 108.900000 ?
C13 C12 H12B . . 108.900000 ?
H12A C12 H12B . . 107.700000 ?
C14 C13 C12 . . 109.4(7) ?
C14 C13 H13A . . 109.800000 ?
C12 C13 H13A . . 109.800000 ?
C14 C13 H13B . . 109.800000 ?
C12 C13 H13B . . 109.800000 ?
H13A C13 H13B . . 108.200000 ?
O14 C14 O13 . . 119.9(9) ?
O14 C14 C13 . . 120.9(9) ?
O13 C14 C13 . . 119.2(8) ?
C16 C15 C11 . . 114.5(8) ?
C16 C15 H15A . . 108.600000 ?
C11 C15 H15A . . 108.600000 ?
C16 C15 H15B . . 108.600000 ?
C11 C15 H15B . . 108.600000 ?
H15A C15 H15B . . 107.600000 ?
C17 C16 C15 . . 114.4(8) ?
C17 C16 H16A . . 108.600000 ?
C15 C16 H16A . . 108.600000 ?
C17 C16 H16B . . 108.600000 ?
C15 C16 H16B . . 108.600000 ?
H16A C16 H16B . . 107.600000 ?
O15 C17 O16 . . 121.1(9) ?
O15 C17 C16 . . 120.4(9) ?
O16 C17 C16 . . 118.4(8) ?
C11 C18 C19 . . 113.7(8) ?
C11 C18 H18A . . 108.800000 ?
C19 C18 H18A . . 108.800000 ?
C11 C18 H18B . . 108.800000 ?
C19 C18 H18B . . 108.800000 ?
H18A C18 H18B . . 107.700000 ?
C20 C19 C18 . . 113.4(8) ?
C20 C19 H19A . . 108.900000 ?
C18 C19 H19A . . 108.900000 ?
C20 C19 H19B . . 108.900000 ?
C18 C19 H19B . . 108.900000 ?
H19A C19 H19B . . 107.700000 ?
O18 C20 O17 . . 118.1(8) ?
O18 C20 C19 . . 123.2(8) ?
O17 C20 C19 . . 118.5(8) ?
N3 C21 C22 . . 123.1(9) ?
N3 C21 H21 . . 118.400000 ?
C22 C21 H21 . . 118.400000 ?
C21 C22 C23 . . 117.9(10) ?
C21 C22 H22 . . 121.100000 ?
C23 C22 H22 . . 121.100000 ?
C24 C23 C22 . . 120.3(10) ?
C24 C23 H23 . . 119.800000 ?
C22 C23 H23 . . 119.800000 ?
C23 C24 C25 . . 117.7(9) ?
C23 C24 H24 . . 121.100000 ?
C25 C24 H24 . . 121.100000 ?
N3 C25 C24 . . 121.5(8) ?
N3 C25 C26 . . 115.4(8) ?
C24 C25 C26 . . 123.0(8) ?
N4 C26 C27 . . 120.8(9) ?
N4 C26 C25 . . 114.9(8) ?
C27 C26 C25 . . 124.2(8) ?
C26 C27 C28 . . 120.3(9) ?
C26 C27 H27 . . 119.800000 ?
C28 C27 H27 . . 119.800000 ?
C29 C28 C27 . . 118.1(10) ?
C29 C28 H28 . . 120.900000 ?
C27 C28 H28 . . 120.900000 ?
C28 C29 C30 . . 119.5(10) ?
C28 C29 H29 . . 120.300000 ?
C30 C29 H29 . . 120.300000 ?
N4 C30 C29 . . 122.1(9) ?
N4 C30 H30 . . 119.000000 ?
C29 C30 H30 . . 119.000000 ?
N5 C31 C32 . . 122.4(10) ?
N5 C31 H31 . . 118.800000 ?
C32 C31 H31 . . 118.800000 ?
C31 C32 C33 . . 118.0(10) ?
C31 C32 H32 . . 121.000000 ?
C33 C32 H32 . . 121.000000 ?
C34 C33 C32 . . 119.7(9) ?
C34 C33 H33 . . 120.100000 ?
C32 C33 H33 . . 120.100000 ?
C35 C34 C33 . . 118.5(10) ?
C35 C34 H34 . . 120.800000 ?
C33 C34 H34 . . 120.800000 ?
N5 C35 C34 . . 122.0(10) ?
N5 C35 C36 . . 114.9(8) ?
C34 C35 C36 . . 123.1(9) ?
N6 C36 C37 . . 121.8(9) ?
N6 C36 C35 . . 114.8(8) ?
C37 C36 C35 . . 123.5(9) ?
C38 C37 C36 . . 119.0(10) ?
C38 C37 H37 . . 120.500000 ?
C36 C37 H37 . . 120.500000 ?
C39 C38 C37 . . 118.7(10) ?
C39 C38 H38 . . 120.700000 ?
C37 C38 H38 . . 120.700000 ?
C40 C39 C38 . . 119.5(11) ?
C40 C39 H39 . . 120.300000 ?
C38 C39 H39 . . 120.300000 ?
N6 C40 C39 . . 122.2(10) ?
N6 C40 H40 . . 118.900000 ?
C39 C40 H40 . . 118.900000 ?

loop_
_geom_bond_atom_site_label_1
_geom_bond_atom_site_label_2
_geom_bond_site_symmetry_2
_geom_bond_distance
_geom_bond_publ_flag
U1 O2 . 1.774(7) ?
U1 O1 . 1.776(7) ?
U1 O7 3_445 2.433(7) ?
U1 O5 . 2.441(7) ?
U1 O8 3_445 2.464(7) ?
U1 O10 1_455 2.491(6) ?
U1 O6 . 2.494(8) ?
U1 O9 1_455 2.498(8) ?
U2 O4 . 1.776(8) ?
U2 O3 . 1.778(7) ?
U2 O17 3_545 2.424(7) ?
U2 O18 3_545 2.449(8) ?
U2 O14 . 2.460(7) ?
U2 O13 . 2.470(7) ?
U2 O16 3_445 2.475(7) ?
U2 O15 3_445 2.502(8) ?
Cu1 N4 . 1.953(7) ?
Cu1 N5 . 1.960(7) ?
Cu1 N3 . 2.054(8) ?
Cu1 N6 . 2.076(8) ?
Cu1 O10 1_455 2.362(7) ?
Cu1 O5 . 2.450(6) ?
O5 C4 . 1.268(11) ?
O6 C4 . 1.250(12) ?
O7 C7 . 1.264(12) ?
O8 C7 . 1.255(11) ?
O9 C10 . 1.264(12) ?
O10 C10 . 1.269(11) ?
O11 N1 . 1.209(12) ?
O12 N1 . 1.220(12) ?
O13 C14 . 1.273(12) ?
O14 C14 . 1.254(12) ?
O15 C17 . 1.260(12) ?
O16 C17 . 1.268(12) ?
O17 C20 . 1.282(11) ?
O18 C20 . 1.244(12) ?
O19 N2 . 1.215(13) ?
O20 N2 . 1.214(12) ?
O21 H21A . 0.847600 ?
O21 H21B . 0.825000 ?
O22 H22A . 0.842200 ?
O22 H22B . 0.844100 ?
N1 C1 . 1.559(13) ?
N2 C11 . 1.554(12) ?
N3 C21 . 1.323(12) ?
N3 C25 . 1.353(12) ?
N4 C30 . 1.334(13) ?
N4 C26 . 1.365(12) ?
N5 C31 . 1.336(13) ?
N5 C35 . 1.348(13) ?
N6 C40 . 1.338(14) ?
N6 C36 . 1.349(12) ?
C1 C5 . 1.529(14) ?
C1 C2 . 1.539(13) ?
C1 C8 . 1.551(12) ?
C2 C3 . 1.525(13) ?
C2 H2A . 0.990000 ?
C2 H2B . 0.990000 ?
C3 C4 . 1.504(12) ?
C3 H3A . 0.990000 ?
C3 H3B . 0.990000 ?
C5 C6 . 1.530(13) ?
C5 H5A . 0.990000 ?
C5 H5B . 0.990000 ?
C6 C7 . 1.510(13) ?
C6 H6A . 0.990000 ?
C6 H6B . 0.990000 ?
C8 C9 . 1.517(13) ?
C8 H8A . 0.990000 ?
C8 H8B . 0.990000 ?
C9 C10 . 1.507(12) ?
C9 H9A . 0.990000 ?
C9 H9B . 0.990000 ?
C11 C12 . 1.523(13) ?
C11 C18 . 1.531(12) ?
C11 C15 . 1.546(13) ?
C12 C13 . 1.528(13) ?
C12 H12A . 0.990000 ?
C12 H12B . 0.990000 ?
C13 C14 . 1.504(13) ?
C13 H13A . 0.990000 ?
C13 H13B . 0.990000 ?
C15 C16 . 1.536(12) ?
C15 H15A . 0.990000 ?
C15 H15B . 0.990000 ?
C16 C17 . 1.508(13) ?
C16 H16A . 0.990000 ?
C16 H16B . 0.990000 ?
C18 C19 . 1.537(12) ?
C18 H18A . 0.990000 ?
C18 H18B . 0.990000 ?
C19 C20 . 1.501(12) ?
C19 H19A . 0.990000 ?
C19 H19B . 0.990000 ?
C21 C22 . 1.380(15) ?
C21 H21 . 0.950000 ?
C22 C23 . 1.389(16) ?
C22 H22 . 0.950000 ?
C23 C24 . 1.386(14) ?
C23 H23 . 0.950000 ?
C24 C25 . 1.401(13) ?
C24 H24 . 0.950000 ?
C25 C26 . 1.474(13) ?
C26 C27 . 1.372(13) ?
C27 C28 . 1.392(15) ?
C27 H27 . 0.950000 ?
C28 C29 . 1.379(16) ?
C28 H28 . 0.950000 ?
C29 C30 . 1.387(15) ?
C29 H29 . 0.950000 ?
C30 H30 . 0.950000 ?
C31 C32 . 1.387(14) ?
C31 H31 . 0.950000 ?
C32 C33 . 1.394(17) ?
C32 H32 . 0.950000 ?
C33 C34 . 1.386(16) ?
C33 H33 . 0.950000 ?
C34 C35 . 1.385(14) ?
C34 H34 . 0.950000 ?
C35 C36 . 1.500(14) ?
C36 C37 . 1.387(14) ?
C37 C38 . 1.386(17) ?
C37 H37 . 0.950000 ?
C38 C39 . 1.385(17) ?
C38 H38 . 0.950000 ?
C39 C40 . 1.375(15) ?
C39 H39 . 0.950000 ?
C40 H40 . 0.950000 ?

loop_
_geom_hbond_atom_site_label_D
_geom_hbond_atom_site_label_H
_geom_hbond_atom_site_label_A
_geom_hbond_site_symmetry_A
_geom_hbond_distance_DH
_geom_hbond_distance_HA
_geom_hbond_distance_DA
_geom_hbond_angle_DHA
_geom_hbond_publ_flag
O21 H21A O11 . 0.85 2.17 3.011(13) 172.1 ?
O21 H21B O23 4 0.82 2.37 2.787(16) 112.2 ?
O22 H22A O8 3_445 0.84 2.11 2.928(10) 165.0 ?
O22 H22B O23 . 0.84 1.96 2.794(12) 170.4 ?
C8 H8B O3 1_655 0.99 2.59 3.278(11) 127.0 ?
C16 H16B O20 . 0.99 2.48 3.195(14) 128.6 ?
C18 H18B O2 3_455 0.99 2.38 3.154(11) 135.0 ?
C21 H21 O23 4 0.95 2.55 3.283(14) 133.8 ?
C22 H22 O4 2_665 0.95 2.48 3.241(13) 137.4 ?
C24 H24 O9 3_455 0.95 2.46 3.383(13) 164.5 ?
C27 H27 O9 3_455 0.95 2.32 3.226(13) 159.7 ?
C29 H29 O13 . 0.95 2.32 3.186(14) 151.0 ?
C31 H31 O21 . 0.95 2.48 3.243(14) 137.5 ?
